data_4501828
loop_
_publ_author_name
'Fonari, Marina S.'
'Ganin, Eduard V.'
'Vologzhanina, Anna V.'
'Antipin, Mikhail Yu.'
'Kravtsov, Victor Ch.'

_publ_section_title
;
 Persistent CH&#x00B7;&#x00B7;&#x00B7;\p Interactions in Mefenamic Acid
 Complexes with Cyclic and Acyclic Amines
;
_journal_issue 8
_journal_name_full 'Crystal Growth &amp; Design'
_journal_page_first 3647
_journal_paper_doi 10.1021/cg100518b
_journal_volume 10
_journal_year 2010
_chemical_formula_moiety 'C4 H12 N O3, C15 H14 N O2, H2 O'
_chemical_formula_sum 'C19 H28 N2 O6'
_chemical_formula_weight 380.43
_chemical_name_common
; 
 1,3-dihydroxy-2-(hydroxymethyl)propan-2-aminium 
 mefenamate hydrate
;
_chemical_name_systematic
; 
 1,3-dihydroxy-2-(hydroxymethyl)propan-2-aminium 
 2-[(2,3-dimethylphenyl)amino]benzoate hydrate
;
_space_group_IT_number 2
_symmetry_cell_setting triclinic
_symmetry_space_group_name_Hall '-P 1'
_symmetry_space_group_name_H-M 'P -1'
_atom_sites_solution_hydrogens geom
_atom_sites_solution_primary direct
_atom_sites_solution_secondary difmap
_audit_creation_method SHELXL-97
_cell_angle_alpha 90.642(4)
_cell_angle_beta 97.981(5)
_cell_angle_gamma 97.970(4)
_cell_formula_units_Z 2
_cell_length_a 7.7773(16)
_cell_length_b 8.4070(17)
_cell_length_c 15.127(3)
_cell_measurement_temperature 100(2)
_cell_volume 969.6(3)
_computing_cell_refinement 'Bruker SMART'
_computing_data_collection 'Bruker SMART'
_computing_data_reduction 'Bruker SHELXTL'
_computing_molecular_graphics 'Bruker SHELXTL'
_computing_publication_material 'Bruker SHELXTL'
_computing_structure_refinement 'SHELXL-97 (Sheldrick, 1997)'
_computing_structure_solution 'SHELXS-97 (Sheldrick, 1990)'
_diffrn_ambient_temperature 100(2)
_diffrn_measured_fraction_theta_full 0.996
_diffrn_measured_fraction_theta_max 0.996
_diffrn_measurement_device_type 'CCD area detector'
_diffrn_measurement_method 'phi and omega scan'
_diffrn_radiation_monochromator graphite
_diffrn_radiation_source 'fine-focus sealed tube'
_diffrn_radiation_type MoK\a
_diffrn_radiation_wavelength 0.71073
_diffrn_reflns_av_R_equivalents 0.0284
_diffrn_reflns_av_sigmaI/netI 0.0635
_diffrn_reflns_limit_h_max 9
_diffrn_reflns_limit_h_min -9
_diffrn_reflns_limit_k_max 10
_diffrn_reflns_limit_k_min -10
_diffrn_reflns_limit_l_max 18
_diffrn_reflns_limit_l_min -18
_diffrn_reflns_number 7911
_diffrn_reflns_theta_full 26.00
_diffrn_reflns_theta_max 26.00
_diffrn_reflns_theta_min 1.36
_exptl_absorpt_coefficient_mu 0.097
_exptl_absorpt_correction_type none
_exptl_crystal_colour colorless
_exptl_crystal_density_diffrn 1.303
_exptl_crystal_density_method 'not measured'
_exptl_crystal_description prism
_exptl_crystal_F_000 408
_exptl_crystal_size_max 0.28
_exptl_crystal_size_mid 0.10
_exptl_crystal_size_min 0.03
_refine_diff_density_max 0.264
_refine_diff_density_min -0.216
_refine_diff_density_rms 0.045
_refine_ls_extinction_method none
_refine_ls_goodness_of_fit_ref 0.963
_refine_ls_hydrogen_treatment mixed
_refine_ls_matrix_type full
_refine_ls_number_parameters 267
_refine_ls_number_reflns 3797
_refine_ls_number_restraints 0
_refine_ls_restrained_S_all 0.963
_refine_ls_R_factor_all 0.0552
_refine_ls_R_factor_gt 0.0361
_refine_ls_shift/su_max 0.001
_refine_ls_shift/su_mean 0.000
_refine_ls_structure_factor_coef Fsqd
_refine_ls_weighting_details 'calc w=1/[\s^2^(Fo^2^)+(0.0243P)^2^+0.0000P] where P=(Fo^2^+2Fc^2^)/3'
_refine_ls_weighting_scheme calc
_refine_ls_wR_factor_gt 0.0705
_refine_ls_wR_factor_ref 0.0719
_reflns_number_gt 2507
_reflns_number_total 3797
_reflns_threshold_expression >2sigma(I)
_cod_data_source_file cg100518b_si_001.cif
_cod_data_source_block a
_cod_database_code 4501828

loop_
_symmetry_equiv_pos_as_xyz
'x, y, z'
'-x, -y, -z'

loop_
_atom_site_label
_atom_site_type_symbol
_atom_site_fract_x
_atom_site_fract_y
_atom_site_fract_z
_atom_site_U_iso_or_equiv
_atom_site_adp_type
_atom_site_occupancy
_atom_site_symmetry_multiplicity
_atom_site_calc_flag
_atom_site_refinement_flags
O1 O 0.24061(15) 0.50927(14) 0.37920(7) 0.0193(3) Uani 1 1 d .
O2 O 0.40766(15) 0.32058(14) 0.35890(7) 0.0201(3) Uani 1 1 d .
O3 O 0.61295(15) 0.17014(14) 0.56194(8) 0.0196(3) Uani 1 1 d .
H3B H 0.6606 0.2630 0.5795 0.029 Uiso 1 1 calc R
O4 O 0.15385(15) 0.40689(14) 0.54153(7) 0.0191(3) Uani 1 1 d .
H4B H 0.1634 0.4318 0.4886 0.029 Uiso 1 1 calc R
O5 O 0.09387(15) -0.07626(13) 0.58411(7) 0.0188(3) Uani 1 1 d .
H5B H 0.1531 -0.1402 0.6127 0.028 Uiso 1 1 calc R
N1 N 0.08826(19) 0.64608(18) 0.23568(10) 0.0193(3) Uani 1 1 d .
H1N1 H 0.089(2) 0.623(2) 0.2897(12) 0.023 Uiso 1 1 d .
N2 N 0.2614(2) 0.11947(19) 0.47656(9) 0.0154(3) Uani 1 1 d .
H1N2 H 0.287(2) 0.012(2) 0.4646(10) 0.019 Uiso 1 1 d .
H2N2 H 0.322(2) 0.193(2) 0.4408(11) 0.019 Uiso 1 1 d .
H3N2 H 0.142(2) 0.119(2) 0.4535(10) 0.019 Uiso 1 1 d .
C1 C 0.2962(2) 0.4544(2) 0.23064(11) 0.0162(4) Uani 1 1 d .
C2 C 0.3886(2) 0.3691(2) 0.17780(11) 0.0184(4) Uani 1 1 d .
H2A H 0.4646 0.2998 0.2061 0.022 Uiso 1 1 calc R
C3 C 0.3735(2) 0.3817(2) 0.08628(11) 0.0215(4) Uani 1 1 d .
H3A H 0.4383 0.3227 0.0521 0.026 Uiso 1 1 calc R
C4 C 0.2614(2) 0.4827(2) 0.04509(11) 0.0213(4) Uani 1 1 d .
H4A H 0.2488 0.4923 -0.0179 0.026 Uiso 1 1 calc R
C5 C 0.1685(2) 0.5689(2) 0.09463(11) 0.0198(4) Uani 1 1 d .
H5A H 0.0930 0.6374 0.0651 0.024 Uiso 1 1 calc R
C6 C 0.1827(2) 0.5578(2) 0.18789(11) 0.0166(4) Uani 1 1 d .
C7 C 0.3154(2) 0.4267(2) 0.32898(11) 0.0167(4) Uani 1 1 d .
C8 C -0.0446(2) 0.7340(2) 0.19452(10) 0.0174(4) Uani 1 1 d .
C9 C 0.0005(2) 0.8901(2) 0.16604(11) 0.0209(4) Uani 1 1 d .
C10 C -0.1339(2) 0.9765(2) 0.13047(12) 0.0234(4) Uani 1 1 d .
C11 C -0.3078(2) 0.9059(2) 0.12454(11) 0.0228(4) Uani 1 1 d .
H11A H -0.3985 0.9651 0.1011 0.027 Uiso 1 1 calc R
C12 C -0.3513(2) 0.7504(2) 0.15224(11) 0.0213(4) Uani 1 1 d .
H12A H -0.4706 0.7034 0.1476 0.026 Uiso 1 1 calc R
C13 C -0.2190(2) 0.6645(2) 0.18672(10) 0.0187(4) Uani 1 1 d .
H13A H -0.2477 0.5576 0.2051 0.022 Uiso 1 1 calc R
C14 C 0.1898(2) 0.9661(2) 0.17457(14) 0.0326(5) Uani 1 1 d .
H14A H 0.2660 0.8866 0.1954 0.049 Uiso 1 1 calc R
H14B H 0.2100 1.0571 0.2176 0.049 Uiso 1 1 calc R
H14C H 0.2164 1.0040 0.1163 0.049 Uiso 1 1 calc R
C15 C -0.0908(3) 1.1466(2) 0.10017(15) 0.0402(6) Uani 1 1 d .
H15A H -0.1993 1.1870 0.0758 0.060 Uiso 1 1 calc R
H15B H -0.0140 1.1475 0.0540 0.060 Uiso 1 1 calc R
H15C H -0.0311 1.2154 0.1511 0.060 Uiso 1 1 calc R
C16 C 0.2993(2) 0.16858(19) 0.57312(10) 0.0147(4) Uani 1 1 d .
C17 C 0.4747(2) 0.1181(2) 0.61321(11) 0.0179(4) Uani 1 1 d .
H17A H 0.5076 0.1639 0.6748 0.022 Uiso 1 1 calc R
H17B H 0.4609 -0.0005 0.6166 0.022 Uiso 1 1 calc R
C18 C 0.3096(2) 0.34937(19) 0.58121(11) 0.0161(4) Uani 1 1 d .
H18A H 0.3329 0.3826 0.6452 0.019 Uiso 1 1 calc R
H18B H 0.4094 0.4000 0.5524 0.019 Uiso 1 1 calc R
C19 C 0.1503(2) 0.08247(19) 0.61982(11) 0.0167(4) Uani 1 1 d .
H19A H 0.1917 0.0782 0.6845 0.020 Uiso 1 1 calc R
H19B H 0.0501 0.1443 0.6123 0.020 Uiso 1 1 calc R
O1W O 0.75818(18) 0.31459(16) 0.34225(9) 0.0247(3) Uani 1 1 d .
H1W H 0.649(3) 0.309(2) 0.3459(13) 0.037 Uiso 1 1 d .
H2W H 0.808(3) 0.393(2) 0.3819(13) 0.037 Uiso 1 1 d .

loop_
_atom_site_aniso_label
_atom_site_aniso_U_11
_atom_site_aniso_U_22
_atom_site_aniso_U_33
_atom_site_aniso_U_23
_atom_site_aniso_U_13
_atom_site_aniso_U_12
O1 0.0175(6) 0.0216(7) 0.0191(6) 0.0024(5) 0.0035(5) 0.0032(6)
O2 0.0164(7) 0.0196(7) 0.0246(7) 0.0082(5) 0.0030(5) 0.0024(6)
O3 0.0130(6) 0.0167(7) 0.0291(7) -0.0004(5) 0.0064(5) -0.0011(5)
O4 0.0161(6) 0.0200(7) 0.0218(6) 0.0057(5) 0.0020(5) 0.0049(5)
O5 0.0140(6) 0.0138(7) 0.0276(7) 0.0038(5) -0.0004(5) 0.0014(5)
N1 0.0200(8) 0.0225(9) 0.0161(7) 0.0049(6) 0.0023(6) 0.0055(7)
N2 0.0113(8) 0.0150(8) 0.0205(8) 0.0028(6) 0.0032(6) 0.0024(7)
C1 0.0122(9) 0.0144(9) 0.0200(9) 0.0013(7) 0.0017(7) -0.0051(7)
C2 0.0132(9) 0.0153(10) 0.0254(9) 0.0014(7) 0.0015(7) -0.0019(8)
C3 0.0157(9) 0.0219(10) 0.0263(10) -0.0029(8) 0.0060(8) -0.0018(8)
C4 0.0169(10) 0.0261(11) 0.0185(9) 0.0005(8) 0.0021(7) -0.0050(8)
C5 0.0158(9) 0.0207(10) 0.0213(9) 0.0037(7) -0.0001(7) -0.0008(8)
C6 0.0120(9) 0.0155(10) 0.0204(9) 0.0007(7) 0.0020(7) -0.0049(8)
C7 0.0114(9) 0.0132(9) 0.0231(9) 0.0026(7) 0.0008(7) -0.0058(8)
C8 0.0161(9) 0.0201(10) 0.0156(8) -0.0001(7) 0.0015(7) 0.0023(8)
C9 0.0159(9) 0.0226(10) 0.0231(9) 0.0034(8) 0.0022(8) -0.0009(8)
C10 0.0201(10) 0.0224(10) 0.0265(10) 0.0080(8) 0.0010(8) 0.0011(9)
C11 0.0167(10) 0.0277(11) 0.0241(10) 0.0048(8) 0.0001(8) 0.0058(9)
C12 0.0136(9) 0.0262(11) 0.0226(10) -0.0014(8) 0.0017(7) -0.0010(8)
C13 0.0201(10) 0.0177(10) 0.0183(9) 0.0008(7) 0.0049(7) 0.0000(8)
C14 0.0185(10) 0.0289(12) 0.0481(12) 0.0121(9) 0.0017(9) -0.0031(9)
C15 0.0277(12) 0.0294(12) 0.0614(14) 0.0214(11) -0.0001(11) 0.0011(10)
C16 0.0133(9) 0.0142(9) 0.0162(8) 0.0005(7) 0.0027(7) 0.0004(7)
C17 0.0147(9) 0.0181(10) 0.0213(9) 0.0033(7) 0.0041(7) 0.0016(8)
C18 0.0131(9) 0.0168(9) 0.0183(9) 0.0027(7) 0.0015(7) 0.0023(8)
C19 0.0155(9) 0.0139(9) 0.0210(9) 0.0009(7) 0.0038(7) 0.0012(8)
O1W 0.0183(7) 0.0211(8) 0.0348(8) 0.0012(6) 0.0012(6) 0.0052(6)

loop_
_atom_type_symbol
_atom_type_description
_atom_type_scat_dispersion_real
_atom_type_scat_dispersion_imag
_atom_type_scat_source
C C 0.0033 0.0016 'International Tables Vol C Tables 4.2.6.8 and 6.1.1.4'
H H 0.0000 0.0000 'International Tables Vol C Tables 4.2.6.8 and 6.1.1.4'
N N 0.0061 0.0033 'International Tables Vol C Tables 4.2.6.8 and 6.1.1.4'
O O 0.0106 0.0060 'International Tables Vol C Tables 4.2.6.8 and 6.1.1.4'

loop_
_geom_angle_atom_site_label_1
_geom_angle_atom_site_label_2
_geom_angle_atom_site_label_3
_geom_angle
C17 O3 H3B 109.5
C18 O4 H4B 109.5
C19 O5 H5B 109.5
C6 N1 C8 123.17(14)
C6 N1 H1N1 115.5(12)
C8 N1 H1N1 118.7(12)
C16 N2 H1N2 113.1(9)
C16 N2 H2N2 112.0(10)
H1N2 N2 H2N2 109.3(14)
C16 N2 H3N2 111.9(10)
H1N2 N2 H3N2 106.0(14)
H2N2 N2 H3N2 104.0(14)
C2 C1 C6 118.40(15)
C2 C1 C7 118.43(15)
C6 C1 C7 123.10(15)
C3 C2 C1 122.56(16)
C3 C2 H2A 118.7
C1 C2 H2A 118.7
C2 C3 C4 118.54(16)
C2 C3 H3A 120.7
C4 C3 H3A 120.7
C5 C4 C3 120.71(16)
C5 C4 H4A 119.6
C3 C4 H4A 119.6
C4 C5 C6 121.48(16)
C4 C5 H5A 119.3
C6 C5 H5A 119.3
N1 C6 C5 120.10(15)
N1 C6 C1 121.59(15)
C5 C6 C1 118.31(15)
O2 C7 O1 122.53(15)
O2 C7 C1 117.83(15)
O1 C7 C1 119.64(15)
C13 C8 C9 120.73(16)
C13 C8 N1 118.93(15)
C9 C8 N1 120.29(15)
C8 C9 C10 118.88(16)
C8 C9 C14 120.88(16)
C10 C9 C14 120.24(16)
C11 C10 C9 119.55(16)
C11 C10 C15 119.92(16)
C9 C10 C15 120.52(17)
C12 C11 C10 121.17(16)
C12 C11 H11A 119.4
C10 C11 H11A 119.4
C13 C12 C11 119.39(17)
C13 C12 H12A 120.3
C11 C12 H12A 120.3
C12 C13 C8 120.26(17)
C12 C13 H13A 119.9
C8 C13 H13A 119.9
C9 C14 H14A 109.5
C9 C14 H14B 109.5
H14A C14 H14B 109.5
C9 C14 H14C 109.5
H14A C14 H14C 109.5
H14B C14 H14C 109.5
C10 C15 H15A 109.5
C10 C15 H15B 109.5
H15A C15 H15B 109.5
C10 C15 H15C 109.5
H15A C15 H15C 109.5
H15B C15 H15C 109.5
N2 C16 C18 108.51(13)
N2 C16 C17 109.29(13)
C18 C16 C17 109.79(13)
N2 C16 C19 107.80(14)
C18 C16 C19 111.47(13)
C17 C16 C19 109.93(13)
O3 C17 C16 112.49(13)
O3 C17 H17A 109.1
C16 C17 H17A 109.1
O3 C17 H17B 109.1
C16 C17 H17B 109.1
H17A C17 H17B 107.8
O4 C18 C16 113.27(13)
O4 C18 H18A 108.9
C16 C18 H18A 108.9
O4 C18 H18B 108.9
C16 C18 H18B 108.9
H18A C18 H18B 107.7
O5 C19 C16 111.35(13)
O5 C19 H19A 109.4
C16 C19 H19A 109.4
O5 C19 H19B 109.4
C16 C19 H19B 109.4
H19A C19 H19B 108.0
H1W O1W H2W 103.6(18)

loop_
_geom_bond_atom_site_label_1
_geom_bond_atom_site_label_2
_geom_bond_distance
O1 C7 1.2728(19)
O2 C7 1.2697(19)
O3 C17 1.4345(19)
O3 H3B 0.8400
O4 C18 1.4239(19)
O4 H4B 0.8400
O5 C19 1.4215(19)
O5 H5B 0.8400
N1 C6 1.378(2)
N1 C8 1.430(2)
N1 H1N1 0.842(17)
N2 C16 1.491(2)
N2 H1N2 0.971(18)
N2 H2N2 0.947(18)
N2 H3N2 0.946(18)
C1 C2 1.400(2)
C1 C6 1.422(2)
C1 C7 1.498(2)
C2 C3 1.380(2)
C2 H2A 0.9500
C3 C4 1.392(2)
C3 H3A 0.9500
C4 C5 1.375(2)
C4 H4A 0.9500
C5 C6 1.405(2)
C5 H5A 0.9500
C8 C13 1.389(2)
C8 C9 1.399(2)
C9 C10 1.405(2)
C9 C14 1.509(2)
C10 C11 1.390(2)
C10 C15 1.513(2)
C11 C12 1.389(2)
C11 H11A 0.9500
C12 C13 1.384(2)
C12 H12A 0.9500
C13 H13A 0.9500
C14 H14A 0.9800
C14 H14B 0.9800
C14 H14C 0.9800
C15 H15A 0.9800
C15 H15B 0.9800
C15 H15C 0.9800
C16 C18 1.514(2)
C16 C17 1.532(2)
C16 C19 1.540(2)
C17 H17A 0.9900
C17 H17B 0.9900
C18 H18A 0.9900
C18 H18B 0.9900
C19 H19A 0.9900
C19 H19B 0.9900
O1W H1W 0.86(2)
O1W H2W 0.89(2)

loop_
_geom_hbond_atom_site_label_D
_geom_hbond_atom_site_label_H
_geom_hbond_atom_site_label_A
_geom_hbond_distance_DH
_geom_hbond_distance_HA
_geom_hbond_distance_DA
_geom_hbond_angle_DHA
_geom_hbond_site_symmetry_A
O1W H2W O4 0.89(2) 2.00(2) 2.8585(18) 161.3(18) 2_666
O1W H1W O2 0.86(2) 1.93(2) 2.7796(18) 174(2) .
N2 H3N2 O5 0.946(18) 1.827(19) 2.7603(19) 168.6(15) 2_556
N2 H2N2 O2 0.947(18) 1.784(18) 2.7233(19) 170.5(15) .
N2 H1N2 O3 0.971(18) 1.876(18) 2.8298(19) 167.0(15) 2_656
N1 H1N1 O1 0.842(17) 2.008(17) 2.6758(18) 135.6(16) .
O5 H5B O1W 0.84 1.81 2.6292(17) 165.8 2_656
O4 H4B O1 0.84 1.93 2.7519(16) 166.6 .
O3 H3B O1 0.84 2.02 2.8579(17) 176.2 2_666

loop_
_geom_torsion_atom_site_label_1
_geom_torsion_atom_site_label_2
_geom_torsion_atom_site_label_3
_geom_torsion_atom_site_label_4
_geom_torsion
C6 C1 C2 C3 0.0(3)
C7 C1 C2 C3 177.26(15)
C1 C2 C3 C4 -0.3(3)
C2 C3 C4 C5 0.4(3)
C3 C4 C5 C6 -0.2(3)
C8 N1 C6 C5 8.9(3)
C8 N1 C6 C1 -171.19(16)
C4 C5 C6 N1 179.81(17)
C4 C5 C6 C1 -0.1(2)
C2 C1 C6 N1 -179.71(16)
C7 C1 C6 N1 3.2(2)
C2 C1 C6 C5 0.2(2)
C7 C1 C6 C5 -176.92(15)
C2 C1 C7 O2 -3.6(2)
C6 C1 C7 O2 173.51(15)
C2 C1 C7 O1 176.10(16)
C6 C1 C7 O1 -6.8(2)
C6 N1 C8 C13 97.4(2)
C6 N1 C8 C9 -85.2(2)
C13 C8 C9 C10 0.9(2)
N1 C8 C9 C10 -176.45(16)
C13 C8 C9 C14 179.88(17)
N1 C8 C9 C14 2.5(2)
C8 C9 C10 C11 0.2(3)
C14 C9 C10 C11 -178.84(17)
C8 C9 C10 C15 179.09(17)
C14 C9 C10 C15 0.1(3)
C9 C10 C11 C12 -0.7(3)
C15 C10 C11 C12 -179.68(18)
C10 C11 C12 C13 0.3(3)
C11 C12 C13 C8 0.8(3)
C9 C8 C13 C12 -1.4(2)
N1 C8 C13 C12 176.01(15)
N2 C16 C17 O3 50.97(18)
C18 C16 C17 O3 -67.94(17)
C19 C16 C17 O3 169.09(13)
N2 C16 C18 O4 57.80(17)
C17 C16 C18 O4 177.18(12)
C19 C16 C18 O4 -60.76(17)
N2 C16 C19 O5 37.57(17)
C18 C16 C19 O5 156.55(13)
C17 C16 C19 O5 -81.47(16)
